data_7159060
loop_
_publ_author_name
'Chen, Wenxi'
'Mao, Yan'
'Wang, Min'
'Ling, Fei'
'Li, Changchang'
'Chen, Zhangpei'
'Yao, Jinzhong'

_publ_section_title
;
 Rh(III)-catalyzed [4 + 1] cyclization of aryl substituted pyrazoles with
 cyclopropanols <i>via</i> C-H activation.
;
_journal_issue 4
_journal_name_full 'Organic &amp; biomolecular chemistry'
_journal_page_first 775
_journal_page_last 782
_journal_paper_doi 10.1039/d2ob02001g
_journal_volume 21
_journal_year 2023
_chemical_formula_sum 'C19 H15 Br N2 O'
_chemical_formula_weight 367.24
_space_group_crystal_system triclinic
_space_group_IT_number 2
_space_group_name_Hall '-P 1'
_space_group_name_H-M_alt 'P -1'
_atom_sites_solution_hydrogens geom
_audit_creation_method SHELXL-2016/6
_audit_update_record
;
2021-11-01 deposited with the CCDC.	2022-12-19 downloaded from the CCDC.
;
_cell_angle_alpha 100.097(6)
_cell_angle_beta 96.581(6)
_cell_angle_gamma 96.739(6)
_cell_formula_units_Z 2
_cell_length_a 5.537(3)
_cell_length_b 11.122(5)
_cell_length_c 13.317(6)
_cell_measurement_reflns_used 2220
_cell_measurement_temperature 296(2)
_cell_measurement_theta_max 23.64
_cell_measurement_theta_min 2.20
_cell_volume 794.1(7)
_computing_structure_refinement 'SHELXL-2016/6 (Sheldrick, 2016)'
_computing_structure_solution 'SHELXT 2014/5 (Sheldrick, 2014)'
_diffrn_ambient_temperature 296(2)
_diffrn_measured_fraction_theta_full 0.997
_diffrn_measured_fraction_theta_max 0.986
_diffrn_measurement_device_type 'Bruker APEX-II CCD'
_diffrn_measurement_method '\f and \w scans'
_diffrn_radiation_type MoK\a
_diffrn_radiation_wavelength 0.71073
_diffrn_reflns_av_R_equivalents 0.0305
_diffrn_reflns_av_unetI/netI 0.0499
_diffrn_reflns_Laue_measured_fraction_full 0.997
_diffrn_reflns_Laue_measured_fraction_max 0.986
_diffrn_reflns_limit_h_max 7
_diffrn_reflns_limit_h_min -7
_diffrn_reflns_limit_k_max 14
_diffrn_reflns_limit_k_min -14
_diffrn_reflns_limit_l_max 17
_diffrn_reflns_limit_l_min -17
_diffrn_reflns_number 7463
_diffrn_reflns_point_group_measured_fraction_full 0.997
_diffrn_reflns_point_group_measured_fraction_max 0.986
_diffrn_reflns_theta_full 25.242
_diffrn_reflns_theta_max 27.485
_diffrn_reflns_theta_min 2.205
_exptl_absorpt_coefficient_mu 2.594
_exptl_absorpt_correction_T_max 0.856
_exptl_absorpt_correction_T_min 0.674
_exptl_absorpt_correction_type multi-scan
_exptl_crystal_colour colourless
_exptl_crystal_density_diffrn 1.536
_exptl_crystal_description block
_exptl_crystal_F_000 372
_exptl_crystal_size_max 0.180
_exptl_crystal_size_mid 0.130
_exptl_crystal_size_min 0.060
_refine_diff_density_max 0.258
_refine_diff_density_min -0.317
_refine_diff_density_rms 0.060
_refine_ls_extinction_method none
_refine_ls_goodness_of_fit_ref 1.024
_refine_ls_hydrogen_treatment constr
_refine_ls_matrix_type full
_refine_ls_number_parameters 209
_refine_ls_number_reflns 3591
_refine_ls_number_restraints 0
_refine_ls_restrained_S_all 1.024
_refine_ls_R_factor_all 0.0563
_refine_ls_R_factor_gt 0.0364
_refine_ls_shift/su_max 0.001
_refine_ls_shift/su_mean 0.000
_refine_ls_structure_factor_coef Fsqd
_refine_ls_weighting_details 'w=1/[\s^2^(Fo^2^)+(0.0300P)^2^] where P=(Fo^2^+2Fc^2^)/3'
_refine_ls_weighting_scheme calc
_refine_ls_wR_factor_gt 0.0700
_refine_ls_wR_factor_ref 0.0752
_reflns_Friedel_coverage 0.000
_reflns_number_gt 2673
_reflns_number_total 3591
_reflns_threshold_expression 'I > 2\s(I)'
_cod_data_source_file d2ob02001g2.cif
_cod_data_source_block 0811Y_0m
_cod_depositor_comments 'Adding full bibliography for 7159060.cif.'
_cod_database_code 7159060
_shelx_shelxl_version_number 2016/6
_shelx_space_group_comment
;
The symmetry employed for this shelxl refinement is uniquely defined
by the following loop, which should always be used as a source of
symmetry information in preference to the above space-group names.
They are only intended as comments.
;
_shelx_estimated_absorpt_t_min 0.652
_shelx_estimated_absorpt_t_max 0.860

loop_
_space_group_symop_operation_xyz
'x, y, z'
'-x, -y, -z'

loop_
_atom_site_label
_atom_site_type_symbol
_atom_site_fract_x
_atom_site_fract_y
_atom_site_fract_z
_atom_site_U_iso_or_equiv
_atom_site_adp_type
_atom_site_occupancy
_atom_site_site_symmetry_order
_atom_site_calc_flag
_atom_site_refinement_flags_posn
_atom_site_refinement_flags_adp
_atom_site_refinement_flags_occupancy
_atom_site_disorder_assembly
_atom_site_disorder_group
Br1 Br 0.85012(5) 0.57478(2) 0.63186(2) 0.05177(11) Uani 1 1 d . . . . .
O1 O 0.8123(3) 0.56719(16) 0.23338(13) 0.0530(5) Uani 1 1 d . . . . .
N1 N 0.3842(4) 0.85511(18) 0.29294(15) 0.0451(5) Uani 1 1 d . . . . .
N2 N 0.3037(4) 0.91475(19) 0.21803(16) 0.0512(5) Uani 1 1 d . . . . .
C1 C 0.0208(6) 1.0683(3) 0.2054(2) 0.0719(9) Uani 1 1 d . . . . .
H1A H 0.058924 1.057483 0.136099 0.108 Uiso 1 1 calc R U . . .
H1B H 0.075075 1.152156 0.239616 0.108 Uiso 1 1 calc R U . . .
H1C H -0.153437 1.049747 0.204096 0.108 Uiso 1 1 calc R U . . .
C2 C 0.1485(5) 0.9832(2) 0.2621(2) 0.0519(7) Uani 1 1 d . . . . .
C3 C 0.1285(5) 0.9643(3) 0.3619(2) 0.0615(8) Uani 1 1 d . . . . .
H3 H 0.029855 1.000683 0.407049 0.074 Uiso 1 1 calc R U . . .
C4 C 0.2841(4) 0.8811(2) 0.37951(19) 0.0451(6) Uani 1 1 d . . . . .
C5 C 0.3895(4) 0.8096(2) 0.45142(18) 0.0423(6) Uani 1 1 d . . . . .
C6 C 0.3548(5) 0.8034(3) 0.5516(2) 0.0615(8) Uani 1 1 d . . . . .
H6 H 0.242394 0.847350 0.583310 0.074 Uiso 1 1 calc R U . . .
C7 C 0.4897(5) 0.7307(3) 0.6041(2) 0.0542(7) Uani 1 1 d . . . . .
H7 H 0.466914 0.724480 0.671241 0.065 Uiso 1 1 calc R U . . .
C8 C 0.6575(4) 0.6680(2) 0.55611(18) 0.0403(6) Uani 1 1 d . . . . .
C9 C 0.6933(4) 0.6716(2) 0.45520(18) 0.0411(6) Uani 1 1 d . . . . .
H9 H 0.807698 0.628377 0.424128 0.049 Uiso 1 1 calc R U . . .
C10 C 0.5533(4) 0.7416(2) 0.40245(17) 0.0376(5) Uani 1 1 d . . . . .
C11 C 0.5483(4) 0.7595(2) 0.29098(17) 0.0410(6) Uani 1 1 d . . . . .
H11 H 0.711998 0.790787 0.277476 0.049 Uiso 1 1 calc R U . . .
C12 C 0.4333(4) 0.6464(2) 0.21062(17) 0.0413(6) Uani 1 1 d . . . . .
H12A H 0.283947 0.610747 0.232171 0.050 Uiso 1 1 calc R U . . .
H12B H 0.388019 0.672260 0.145954 0.050 Uiso 1 1 calc R U . . .
C13 C 0.5990(4) 0.5485(2) 0.19292(17) 0.0401(6) Uani 1 1 d . . . . .
C14 C 0.4970(4) 0.4282(2) 0.12363(16) 0.0391(5) Uani 1 1 d . . . . .
C15 C 0.6378(5) 0.3334(2) 0.11660(19) 0.0519(7) Uani 1 1 d . . . . .
H15 H 0.790554 0.344394 0.156734 0.062 Uiso 1 1 calc R U . . .
C16 C 0.5541(6) 0.2227(3) 0.0506(2) 0.0678(8) Uani 1 1 d . . . . .
H16 H 0.650206 0.159287 0.046602 0.081 Uiso 1 1 calc R U . . .
C17 C 0.3290(6) 0.2056(3) -0.0092(2) 0.0654(8) Uani 1 1 d . . . . .
H17 H 0.273143 0.130986 -0.054133 0.078 Uiso 1 1 calc R U . . .
C18 C 0.1882(5) 0.2983(3) -0.0026(2) 0.0636(8) Uani 1 1 d . . . . .
H18 H 0.036083 0.286694 -0.043200 0.076 Uiso 1 1 calc R U . . .
C19 C 0.2688(4) 0.4091(3) 0.06382(19) 0.0520(7) Uani 1 1 d . . . . .
H19 H 0.169770 0.471284 0.068544 0.062 Uiso 1 1 calc R U . . .

loop_
_atom_site_aniso_label
_atom_site_aniso_U_11
_atom_site_aniso_U_22
_atom_site_aniso_U_33
_atom_site_aniso_U_23
_atom_site_aniso_U_13
_atom_site_aniso_U_12
Br1 0.05535(18) 0.05439(18) 0.04726(17) 0.01876(12) -0.00419(12) 0.01202(12)
O1 0.0359(9) 0.0659(12) 0.0550(11) 0.0060(9) -0.0023(8) 0.0149(8)
N1 0.0542(12) 0.0411(12) 0.0433(12) 0.0141(10) 0.0040(10) 0.0137(10)
N2 0.0610(13) 0.0451(13) 0.0494(13) 0.0174(10) -0.0003(11) 0.0110(11)
C1 0.097(2) 0.0470(17) 0.068(2) 0.0104(15) -0.0163(17) 0.0270(16)
C2 0.0634(17) 0.0371(14) 0.0523(17) 0.0077(12) -0.0095(13) 0.0136(13)
C3 0.0736(19) 0.0614(18) 0.0549(18) 0.0086(14) 0.0068(15) 0.0374(15)
C4 0.0507(14) 0.0416(15) 0.0435(15) 0.0060(12) 0.0036(12) 0.0142(12)
C5 0.0439(13) 0.0438(14) 0.0412(14) 0.0107(11) 0.0040(11) 0.0129(11)
C6 0.0660(18) 0.079(2) 0.0519(17) 0.0213(15) 0.0185(14) 0.0389(16)
C7 0.0572(16) 0.074(2) 0.0391(14) 0.0211(14) 0.0112(12) 0.0217(14)
C8 0.0410(13) 0.0379(13) 0.0398(13) 0.0109(11) -0.0050(11) 0.0013(11)
C9 0.0393(13) 0.0425(14) 0.0413(14) 0.0065(11) 0.0008(10) 0.0114(11)
C10 0.0365(12) 0.0387(13) 0.0358(13) 0.0073(10) 0.0002(10) 0.0022(10)
C11 0.0367(12) 0.0461(15) 0.0442(14) 0.0148(12) 0.0062(11) 0.0121(11)
C12 0.0373(12) 0.0528(15) 0.0369(13) 0.0133(11) 0.0028(10) 0.0137(11)
C13 0.0353(13) 0.0561(16) 0.0340(12) 0.0167(11) 0.0072(10) 0.0131(11)
C14 0.0395(13) 0.0523(15) 0.0294(12) 0.0136(11) 0.0075(10) 0.0111(11)
C15 0.0510(15) 0.0598(18) 0.0465(15) 0.0102(13) 0.0028(12) 0.0182(14)
C16 0.080(2) 0.0573(19) 0.066(2) 0.0056(16) 0.0084(17) 0.0223(16)
C17 0.077(2) 0.0546(19) 0.0579(18) -0.0031(15) 0.0111(16) 0.0005(16)
C18 0.0521(17) 0.078(2) 0.0525(17) 0.0034(16) -0.0030(13) -0.0025(16)
C19 0.0445(14) 0.0643(19) 0.0480(15) 0.0098(14) 0.0031(12) 0.0158(13)

loop_
_atom_type_symbol
_atom_type_description
_atom_type_scat_dispersion_real
_atom_type_scat_dispersion_imag
_atom_type_scat_source
C C 0.0033 0.0016 'International Tables Vol C Tables 4.2.6.8 and 6.1.1.4'
H H 0.0000 0.0000 'International Tables Vol C Tables 4.2.6.8 and 6.1.1.4'
N N 0.0061 0.0033 'International Tables Vol C Tables 4.2.6.8 and 6.1.1.4'
O O 0.0106 0.0060 'International Tables Vol C Tables 4.2.6.8 and 6.1.1.4'
Br Br -0.2901 2.4595 'International Tables Vol C Tables 4.2.6.8 and 6.1.1.4'

loop_
_geom_angle_atom_site_label_1
_geom_angle_atom_site_label_2
_geom_angle_atom_site_label_3
_geom_angle
_geom_angle_site_symmetry_1
_geom_angle_site_symmetry_3
_geom_angle_publ_flag
C4 N1 N2 114.1(2) . . ?
C4 N1 C11 115.40(19) . . ?
N2 N1 C11 130.3(2) . . ?
C2 N2 N1 103.0(2) . . ?
C2 C1 H1A 109.5 . . ?
C2 C1 H1B 109.5 . . ?
H1A C1 H1B 109.5 . . ?
C2 C1 H1C 109.5 . . ?
H1A C1 H1C 109.5 . . ?
H1B C1 H1C 109.5 . . ?
N2 C2 C3 111.6(2) . . ?
N2 C2 C1 120.7(2) . . ?
C3 C2 C1 127.6(3) . . ?
C4 C3 C2 105.7(2) . . ?
C4 C3 H3 127.2 . . ?
C2 C3 H3 127.2 . . ?
N1 C4 C3 105.5(2) . . ?
N1 C4 C5 107.1(2) . . ?
C3 C4 C5 147.4(3) . . ?
C6 C5 C10 120.7(2) . . ?
C6 C5 C4 131.5(2) . . ?
C10 C5 C4 107.8(2) . . ?
C5 C6 C7 119.2(2) . . ?
C5 C6 H6 120.4 . . ?
C7 C6 H6 120.4 . . ?
C8 C7 C6 119.4(2) . . ?
C8 C7 H7 120.3 . . ?
C6 C7 H7 120.3 . . ?
C7 C8 C9 122.5(2) . . ?
C7 C8 Br1 118.53(18) . . ?
C9 C8 Br1 118.96(19) . . ?
C10 C9 C8 117.7(2) . . ?
C10 C9 H9 121.1 . . ?
C8 C9 H9 121.1 . . ?
C9 C10 C5 120.4(2) . . ?
C9 C10 C11 129.1(2) . . ?
C5 C10 C11 110.50(19) . . ?
N1 C11 C12 109.37(18) . . ?
N1 C11 C10 98.77(18) . . ?
C12 C11 C10 114.50(19) . . ?
N1 C11 H11 111.2 . . ?
C12 C11 H11 111.2 . . ?
C10 C11 H11 111.2 . . ?
C13 C12 C11 113.87(18) . . ?
C13 C12 H12A 108.8 . . ?
C11 C12 H12A 108.8 . . ?
C13 C12 H12B 108.8 . . ?
C11 C12 H12B 108.8 . . ?
H12A C12 H12B 107.7 . . ?
O1 C13 C14 120.5(2) . . ?
O1 C13 C12 121.0(2) . . ?
C14 C13 C12 118.57(19) . . ?
C15 C14 C19 118.6(2) . . ?
C15 C14 C13 118.8(2) . . ?
C19 C14 C13 122.6(2) . . ?
C16 C15 C14 120.5(2) . . ?
C16 C15 H15 119.7 . . ?
C14 C15 H15 119.7 . . ?
C17 C16 C15 120.2(3) . . ?
C17 C16 H16 119.9 . . ?
C15 C16 H16 119.9 . . ?
C18 C17 C16 119.7(3) . . ?
C18 C17 H17 120.1 . . ?
C16 C17 H17 120.1 . . ?
C17 C18 C19 120.7(3) . . ?
C17 C18 H18 119.7 . . ?
C19 C18 H18 119.7 . . ?
C18 C19 C14 120.3(3) . . ?
C18 C19 H19 119.9 . . ?
C14 C19 H19 119.9 . . ?

loop_
_geom_bond_atom_site_label_1
_geom_bond_atom_site_label_2
_geom_bond_distance
_geom_bond_site_symmetry_2
_geom_bond_publ_flag
Br1 C8 1.900(2) . ?
O1 C13 1.219(3) . ?
N1 C4 1.337(3) . ?
N1 N2 1.354(3) . ?
N1 C11 1.476(3) . ?
N2 C2 1.332(3) . ?
C1 C2 1.500(3) . ?
C1 H1A 0.9600 . ?
C1 H1B 0.9600 . ?
C1 H1C 0.9600 . ?
C2 C3 1.397(4) . ?
C3 C4 1.367(4) . ?
C3 H3 0.9300 . ?
C4 C5 1.462(3) . ?
C5 C6 1.381(3) . ?
C5 C10 1.394(3) . ?
C6 C7 1.386(3) . ?
C6 H6 0.9300 . ?
C7 C8 1.375(3) . ?
C7 H7 0.9300 . ?
C8 C9 1.387(3) . ?
C9 C10 1.382(3) . ?
C9 H9 0.9300 . ?
C10 C11 1.529(3) . ?
C11 C12 1.522(3) . ?
C11 H11 0.9800 . ?
C12 C13 1.509(3) . ?
C12 H12A 0.9700 . ?
C12 H12B 0.9700 . ?
C13 C14 1.494(3) . ?
C14 C15 1.380(3) . ?
C14 C19 1.387(3) . ?
C15 C16 1.377(4) . ?
C15 H15 0.9300 . ?
C16 C17 1.375(4) . ?
C16 H16 0.9300 . ?
C17 C18 1.360(4) . ?
C17 H17 0.9300 . ?
C18 C19 1.378(4) . ?
C18 H18 0.9300 . ?
C19 H19 0.9300 . ?

loop_
_geom_torsion_atom_site_label_1
_geom_torsion_atom_site_label_2
_geom_torsion_atom_site_label_3
_geom_torsion_atom_site_label_4
_geom_torsion
_geom_torsion_site_symmetry_1
_geom_torsion_site_symmetry_2
_geom_torsion_site_symmetry_3
_geom_torsion_site_symmetry_4
_geom_torsion_publ_flag
C4 N1 N2 C2 1.2(3) . . . . ?
C11 N1 N2 C2 175.7(2) . . . . ?
N1 N2 C2 C3 -1.4(3) . . . . ?
N1 N2 C2 C1 178.2(2) . . . . ?
N2 C2 C3 C4 1.1(3) . . . . ?
C1 C2 C3 C4 -178.5(3) . . . . ?
N2 N1 C4 C3 -0.6(3) . . . . ?
C11 N1 C4 C3 -175.9(2) . . . . ?
N2 N1 C4 C5 179.86(19) . . . . ?
C11 N1 C4 C5 4.5(3) . . . . ?
C2 C3 C4 N1 -0.3(3) . . . . ?
C2 C3 C4 C5 178.9(4) . . . . ?
N1 C4 C5 C6 178.6(3) . . . . ?
C3 C4 C5 C6 -0.6(6) . . . . ?
N1 C4 C5 C10 -0.1(3) . . . . ?
C3 C4 C5 C10 -179.3(4) . . . . ?
C10 C5 C6 C7 1.6(4) . . . . ?
C4 C5 C6 C7 -177.0(3) . . . . ?
C5 C6 C7 C8 1.0(4) . . . . ?
C6 C7 C8 C9 -1.8(4) . . . . ?
C6 C7 C8 Br1 177.3(2) . . . . ?
C7 C8 C9 C10 0.1(4) . . . . ?
Br1 C8 C9 C10 -179.05(16) . . . . ?
C8 C9 C10 C5 2.5(3) . . . . ?
C8 C9 C10 C11 -178.1(2) . . . . ?
C6 C5 C10 C9 -3.4(4) . . . . ?
C4 C5 C10 C9 175.5(2) . . . . ?
C6 C5 C10 C11 177.1(2) . . . . ?
C4 C5 C10 C11 -4.0(3) . . . . ?
C4 N1 C11 C12 113.5(2) . . . . ?
N2 N1 C11 C12 -61.0(3) . . . . ?
C4 N1 C11 C10 -6.5(3) . . . . ?
N2 N1 C11 C10 179.1(2) . . . . ?
C9 C10 C11 N1 -173.4(2) . . . . ?
C5 C10 C11 N1 6.0(2) . . . . ?
C9 C10 C11 C12 70.6(3) . . . . ?
C5 C10 C11 C12 -110.0(2) . . . . ?
N1 C11 C12 C13 173.02(18) . . . . ?
C10 C11 C12 C13 -77.2(2) . . . . ?
C11 C12 C13 O1 -6.7(3) . . . . ?
C11 C12 C13 C14 173.92(18) . . . . ?
O1 C13 C14 C15 8.2(3) . . . . ?
C12 C13 C14 C15 -172.5(2) . . . . ?
O1 C13 C14 C19 -170.0(2) . . . . ?
C12 C13 C14 C19 9.3(3) . . . . ?
C19 C14 C15 C16 0.7(4) . . . . ?
C13 C14 C15 C16 -177.5(2) . . . . ?
C14 C15 C16 C17 0.2(4) . . . . ?
C15 C16 C17 C18 -0.5(5) . . . . ?
C16 C17 C18 C19 -0.1(5) . . . . ?
C17 C18 C19 C14 1.1(4) . . . . ?
C15 C14 C19 C18 -1.3(4) . . . . ?
C13 C14 C19 C18 176.9(2) . . . . ?
